data_4032478
loop_
_publ_author_name
'Chandrasekhar, D. Balaji'
'Tsay, Shwu-Chen'
'Pradhan, Tapan K.'
'Hwu, Jih Ru'

_publ_section_title
;
 Syntheses of Chroman-2-ones and \a-Amino Acids through a
 Diastereoselective Domino Reaction.
;
_journal_issue 11
_journal_name_full 'The Journal of organic chemistry'
_journal_page_first 5524
_journal_page_last 5537
_journal_paper_doi 10.1021/acs.joc.7b00260
_journal_volume 82
_journal_year 2017
_chemical_formula_sum 'C24 H21 N O3'
_chemical_formula_weight 371.42
_space_group_crystal_system monoclinic
_space_group_IT_number 14
_space_group_name_Hall '-P 2yn'
_space_group_name_H-M_alt 'P 1 21/n 1'
_symmetry_space_group_name_Hall '-P 2yn'
_symmetry_space_group_name_H-M 'P 1 21/n 1'
_atom_sites_solution_hydrogens geom
_audit_creation_method SHELXL-2014/6
_cell_angle_alpha 90
_cell_angle_beta 107.453(3)
_cell_angle_gamma 90
_cell_formula_units_Z 4
_cell_length_a 13.1943(13)
_cell_length_b 8.1217(8)
_cell_length_c 18.6026(18)
_cell_measurement_reflns_used 3761
_cell_measurement_temperature 100(2)
_cell_measurement_theta_max 26.3385
_cell_measurement_theta_min 2.7581
_cell_volume 1901.7(3)
_computing_cell_refinement 'SAINT V8.34A (Bruker AXS Inc., 2013)'
_computing_data_collection 'APEX2 (Bruker AXS, 2010)'
_computing_data_reduction 'SAINT V8.34A (Bruker AXS Inc., 2013)'
_computing_molecular_graphics 'SHELXTL (Sheldrick, 2008)'
_computing_publication_material SHELXTL
_computing_structure_refinement 'SHELXL-2014/6 (Sheldrick, 2014)'
_diffrn_ambient_temperature 100(2)
_diffrn_detector_area_resol_mean 8.3333
_diffrn_measured_fraction_theta_full 0.999
_diffrn_measured_fraction_theta_max 0.998
_diffrn_measurement_device_type 'Bruker APEX-II CCD'
_diffrn_measurement_method '\f and \w scans'
_diffrn_radiation_type MoK\a
_diffrn_radiation_wavelength 0.71073
_diffrn_reflns_av_R_equivalents 0.0381
_diffrn_reflns_av_unetI/netI 0.0368
_diffrn_reflns_Laue_measured_fraction_full 0.999
_diffrn_reflns_Laue_measured_fraction_max 0.998
_diffrn_reflns_limit_h_max 16
_diffrn_reflns_limit_h_min -16
_diffrn_reflns_limit_k_max 10
_diffrn_reflns_limit_k_min -10
_diffrn_reflns_limit_l_max 23
_diffrn_reflns_limit_l_min -23
_diffrn_reflns_number 15004
_diffrn_reflns_point_group_measured_fraction_full 0.999
_diffrn_reflns_point_group_measured_fraction_max 0.998
_diffrn_reflns_theta_full 25.242
_diffrn_reflns_theta_max 26.408
_diffrn_reflns_theta_min 1.679
_exptl_absorpt_coefficient_mu 0.085
_exptl_absorpt_correction_T_max 0.9485
_exptl_absorpt_correction_T_min 0.8408
_exptl_absorpt_correction_type multi-scan
_exptl_absorpt_process_details 'SADABS V2014/4 (Bruker AXS Inc.)'
_exptl_crystal_colour Colorless
_exptl_crystal_density_diffrn 1.297
_exptl_crystal_density_meas ?
_exptl_crystal_density_method 'not measured'
_exptl_crystal_description Columnar
_exptl_crystal_F_000 784
_exptl_crystal_size_max 0.30
_exptl_crystal_size_mid 0.15
_exptl_crystal_size_min 0.12
_refine_diff_density_max 0.237
_refine_diff_density_min -0.235
_refine_diff_density_rms 0.041
_refine_ls_extinction_method none
_refine_ls_goodness_of_fit_ref 1.027
_refine_ls_hydrogen_treatment constr
_refine_ls_matrix_type full
_refine_ls_number_parameters 255
_refine_ls_number_reflns 3899
_refine_ls_number_restraints 0
_refine_ls_restrained_S_all 1.027
_refine_ls_R_factor_all 0.0519
_refine_ls_R_factor_gt 0.0380
_refine_ls_shift/su_max 0.001
_refine_ls_shift/su_mean 0.000
_refine_ls_structure_factor_coef Fsqd
_refine_ls_weighting_details 'w=1/[\s^2^(Fo^2^)+(0.0372P)^2^+0.7101P] where P=(Fo^2^+2Fc^2^)/3'
_refine_ls_weighting_scheme calc
_refine_ls_wR_factor_gt 0.0872
_refine_ls_wR_factor_ref 0.0945
_reflns_Friedel_coverage 0.000
_reflns_number_gt 3108
_reflns_number_total 3899
_reflns_threshold_expression 'I > 2\s(I)'
_cod_data_source_file jo7b00260_si_002.cif
_cod_data_source_block mo_150601lt_0m
_cod_depositor_comments
;
The following automatic conversions were performed:

'_exptl_crystal_density_meas' value 'not measured' was changed to '?'
- the value is perceived as not measured.

Automatic conversion script
Id: cif_fix_values 4973 2017-02-22 13:04:09Z antanas 

 Adding full bibliography for 4032478.cif.
;
_cod_database_code 4032478
_shelx_space_group_comment
;
The symmetry employed for this shelxl refinement is uniquely defined
by the following loop, which should always be used as a source of
symmetry information in preference to the above space-group names.
They are only intended as comments.
;
_shelxl_version_number 2014/6

loop_
_space_group_symop_operation_xyz
'x, y, z'
'-x+1/2, y+1/2, -z+1/2'
'-x, -y, -z'
'x-1/2, -y-1/2, z-1/2'

loop_
_atom_site_label
_atom_site_type_symbol
_atom_site_fract_x
_atom_site_fract_y
_atom_site_fract_z
_atom_site_U_iso_or_equiv
_atom_site_adp_type
_atom_site_occupancy
_atom_site_site_symmetry_order
_atom_site_calc_flag
_atom_site_refinement_flags_posn
_atom_site_refinement_flags_adp
O1 O 0.64553(7) 0.13320(12) 0.16513(5) 0.0205(2) Uani 1 1 d . .
O2 O 0.69415(7) -0.11799(12) 0.20535(5) 0.0216(2) Uani 1 1 d . .
O3 O 1.04297(8) 0.01796(12) 0.20241(6) 0.0258(2) Uani 1 1 d . .
N1 N 0.88319(9) -0.10526(14) 0.17898(6) 0.0159(2) Uani 1 1 d . .
H5 H 0.8475 -0.1984 0.1723 0.019 Uiso 1 1 calc R U
C1 C 0.51855(13) 0.6851(2) 0.08522(10) 0.0356(4) Uani 1 1 d . .
H1 H 0.4532 0.6521 0.0466 0.053 Uiso 1 1 calc R U
H3 H 0.5448 0.7884 0.0702 0.053 Uiso 1 1 calc R U
H21 H 0.5038 0.7008 0.1334 0.053 Uiso 1 1 calc R U
C2 C 0.60153(12) 0.55249(18) 0.09373(8) 0.0267(4) Uani 1 1 d . .
C3 C 0.59202(11) 0.40524(18) 0.12923(8) 0.0235(3) Uani 1 1 d . .
H4 H 0.5360 0.3896 0.1509 0.028 Uiso 1 1 calc R U
C4 C 0.66553(11) 0.28175(17) 0.13252(8) 0.0188(3) Uani 1 1 d . .
C5 C 0.71862(10) 0.01050(17) 0.18321(7) 0.0164(3) Uani 1 1 d . .
C6 C 0.82653(10) 0.04853(16) 0.17501(7) 0.0154(3) Uani 1 1 d . .
H10 H 0.8659 0.1167 0.2194 0.018 Uiso 1 1 calc R U
C7 C 0.98995(10) -0.10905(17) 0.19278(7) 0.0163(3) Uani 1 1 d . .
C8 C 1.03882(10) -0.27622(16) 0.19549(7) 0.0161(3) Uani 1 1 d . .
C9 C 1.13507(11) -0.28941(18) 0.17923(8) 0.0206(3) Uani 1 1 d . .
H6 H 1.1668 -0.1944 0.1654 0.025 Uiso 1 1 calc R U
C10 C 1.18429(12) -0.44143(19) 0.18332(8) 0.0255(3) Uani 1 1 d . .
H7 H 1.2498 -0.4504 0.1722 0.031 Uiso 1 1 calc R U
C11 C 1.13831(12) -0.58052(18) 0.20359(8) 0.0246(3) Uani 1 1 d . .
H2 H 1.1722 -0.6845 0.2062 0.030 Uiso 1 1 calc R U
C12 C 0.99276(11) -0.41672(17) 0.21575(8) 0.0182(3) Uani 1 1 d . .
H9 H 0.9270 -0.4086 0.2266 0.022 Uiso 1 1 calc R U
C13 C 1.04286(12) -0.56789(18) 0.22006(8) 0.0224(3) Uani 1 1 d . .
H8 H 1.0117 -0.6631 0.2343 0.027 Uiso 1 1 calc R U
C14 C 0.81911(10) 0.14949(16) 0.10291(7) 0.0156(3) Uani 1 1 d . .
H20 H 0.8918 0.1921 0.1072 0.019 Uiso 1 1 calc R U
C15 C 0.78208(11) 0.04791(16) 0.03095(7) 0.0155(3) Uani 1 1 d . .
C16 C 0.85705(11) -0.02130(18) 0.00063(8) 0.0209(3) Uani 1 1 d . .
H15 H 0.9306 -0.0080 0.0263 0.025 Uiso 1 1 calc R U
C17 C 0.82592(12) -0.10905(19) -0.06622(8) 0.0240(3) Uani 1 1 d . .
H14 H 0.8780 -0.1549 -0.0862 0.029 Uiso 1 1 calc R U
C18 C 0.71897(12) -0.13014(18) -0.10395(8) 0.0222(3) Uani 1 1 d . .
H13 H 0.6974 -0.1891 -0.1501 0.027 Uiso 1 1 calc R U
C19 C 0.64349(11) -0.06450(18) -0.07381(8) 0.0223(3) Uani 1 1 d . .
H11 H 0.5700 -0.0800 -0.0991 0.027 Uiso 1 1 calc R U
C20 C 0.67496(11) 0.02358(17) -0.00698(8) 0.0191(3) Uani 1 1 d . .
H12 H 0.6227 0.0680 0.0132 0.023 Uiso 1 1 calc R U
C21 C 0.74811(11) 0.29577(16) 0.10144(7) 0.0173(3) Uani 1 1 d . .
C22 C 0.75818(12) 0.44486(17) 0.06574(8) 0.0219(3) Uani 1 1 d . .
C23 C 0.84378(13) 0.46547(19) 0.02778(9) 0.0282(3) Uani 1 1 d . .
H16 H 0.8382 0.5752 0.0050 0.042 Uiso 1 1 calc R U
H18 H 0.8350 0.3815 -0.0115 0.042 Uiso 1 1 calc R U
H17 H 0.9137 0.4531 0.0652 0.042 Uiso 1 1 calc R U
C24 C 0.68540(12) 0.57068(18) 0.06341(8) 0.0264(3) Uani 1 1 d . .
H19 H 0.6933 0.6723 0.0404 0.032 Uiso 1 1 calc R U

loop_
_atom_site_aniso_label
_atom_site_aniso_U_11
_atom_site_aniso_U_22
_atom_site_aniso_U_33
_atom_site_aniso_U_23
_atom_site_aniso_U_13
_atom_site_aniso_U_12
O1 0.0185(5) 0.0227(5) 0.0212(5) 0.0030(4) 0.0073(4) 0.0062(4)
O2 0.0214(5) 0.0219(5) 0.0220(5) 0.0030(4) 0.0071(4) -0.0009(4)
O3 0.0199(5) 0.0170(5) 0.0392(6) -0.0015(5) 0.0066(5) -0.0018(4)
N1 0.0159(6) 0.0113(5) 0.0197(6) 0.0013(5) 0.0040(5) 0.0011(4)
C1 0.0344(9) 0.0254(9) 0.0348(9) -0.0083(7) -0.0078(7) 0.0141(7)
C2 0.0308(8) 0.0189(8) 0.0205(8) -0.0082(6) -0.0074(6) 0.0099(6)
C3 0.0222(7) 0.0265(8) 0.0181(7) -0.0057(6) 0.0003(6) 0.0086(6)
C4 0.0227(7) 0.0171(7) 0.0137(6) -0.0008(6) 0.0007(5) 0.0038(6)
C5 0.0175(7) 0.0194(7) 0.0114(6) -0.0008(5) 0.0029(5) 0.0029(5)
C6 0.0170(7) 0.0135(6) 0.0146(7) 0.0009(5) 0.0034(5) 0.0028(5)
C7 0.0177(7) 0.0166(7) 0.0141(6) 0.0013(5) 0.0039(5) 0.0013(5)
C8 0.0182(7) 0.0168(7) 0.0112(6) -0.0009(5) 0.0013(5) 0.0019(5)
C9 0.0172(7) 0.0242(7) 0.0198(7) 0.0013(6) 0.0046(5) 0.0020(6)
C10 0.0197(7) 0.0336(9) 0.0236(8) -0.0024(7) 0.0071(6) 0.0083(6)
C11 0.0293(8) 0.0220(8) 0.0185(7) -0.0041(6) 0.0008(6) 0.0110(6)
C12 0.0178(7) 0.0188(7) 0.0178(7) -0.0002(6) 0.0051(5) 0.0016(5)
C13 0.0275(8) 0.0163(7) 0.0200(7) -0.0009(6) 0.0020(6) 0.0009(6)
C14 0.0178(7) 0.0139(7) 0.0154(7) 0.0015(5) 0.0054(5) 0.0012(5)
C15 0.0208(7) 0.0114(6) 0.0147(6) 0.0035(5) 0.0057(5) 0.0021(5)
C16 0.0201(7) 0.0229(7) 0.0217(7) -0.0011(6) 0.0090(6) -0.0015(6)
C17 0.0276(8) 0.0251(8) 0.0232(8) -0.0035(6) 0.0136(6) 0.0012(6)
C18 0.0306(8) 0.0193(7) 0.0161(7) -0.0023(6) 0.0063(6) 0.0008(6)
C19 0.0209(7) 0.0220(8) 0.0206(7) 0.0003(6) 0.0010(6) 0.0031(6)
C20 0.0203(7) 0.0174(7) 0.0200(7) -0.0004(6) 0.0065(6) 0.0048(5)
C21 0.0214(7) 0.0144(7) 0.0132(6) -0.0024(5) 0.0011(5) 0.0028(5)
C22 0.0300(8) 0.0158(7) 0.0147(7) -0.0018(6) -0.0010(6) 0.0003(6)
C23 0.0414(9) 0.0188(8) 0.0237(8) 0.0047(6) 0.0087(7) -0.0029(7)
C24 0.0356(9) 0.0149(7) 0.0209(8) -0.0012(6) -0.0034(6) 0.0032(6)

loop_
_atom_type_symbol
_atom_type_description
_atom_type_scat_dispersion_real
_atom_type_scat_dispersion_imag
_atom_type_scat_source
C C 0.0033 0.0016 'International Tables Vol C Tables 4.2.6.8 and 6.1.1.4'
H H 0.0000 0.0000 'International Tables Vol C Tables 4.2.6.8 and 6.1.1.4'
N N 0.0061 0.0033 'International Tables Vol C Tables 4.2.6.8 and 6.1.1.4'
O O 0.0106 0.0060 'International Tables Vol C Tables 4.2.6.8 and 6.1.1.4'

loop_
_geom_angle_atom_site_label_1
_geom_angle_atom_site_label_2
_geom_angle_atom_site_label_3
_geom_angle
C5 O1 C4 121.60(11)
C7 N1 C6 121.45(11)
C7 N1 H5 119.3
C6 N1 H5 119.3
C2 C1 H1 109.5
C2 C1 H3 109.5
H1 C1 H3 109.5
C2 C1 H21 109.5
H1 C1 H21 109.5
H3 C1 H21 109.5
C3 C2 C24 118.67(13)
C3 C2 C1 119.85(15)
C24 C2 C1 121.41(15)
C4 C3 C2 118.87(14)
C4 C3 H4 120.6
C2 C3 H4 120.6
C21 C4 C3 123.47(13)
C21 C4 O1 121.52(12)
C3 C4 O1 114.84(13)
O2 C5 O1 118.60(12)
O2 C5 C6 124.85(12)
O1 C5 C6 116.54(11)
N1 C6 C5 107.89(11)
N1 C6 C14 113.49(11)
C5 C6 C14 112.28(11)
N1 C6 H10 107.6
C5 C6 H10 107.6
C14 C6 H10 107.6
O3 C7 N1 121.52(12)
O3 C7 C8 122.38(12)
N1 C7 C8 116.10(11)
C9 C8 C12 119.59(12)
C9 C8 C7 118.24(12)
C12 C8 C7 122.14(12)
C10 C9 C8 119.89(13)
C10 C9 H6 120.1
C8 C9 H6 120.1
C9 C10 C11 120.29(14)
C9 C10 H7 119.9
C11 C10 H7 119.9
C13 C11 C10 120.02(13)
C13 C11 H2 120.0
C10 C11 H2 120.0
C13 C12 C8 120.07(13)
C13 C12 H9 120.0
C8 C12 H9 120.0
C12 C13 C11 120.14(13)
C12 C13 H8 119.9
C11 C13 H8 119.9
C21 C14 C15 112.16(11)
C21 C14 C6 108.06(10)
C15 C14 C6 113.23(11)
C21 C14 H20 107.7
C15 C14 H20 107.7
C6 C14 H20 107.7
C20 C15 C16 118.24(13)
C20 C15 C14 122.14(12)
C16 C15 C14 119.61(12)
C17 C16 C15 121.00(13)
C17 C16 H15 119.5
C15 C16 H15 119.5
C16 C17 C18 120.10(13)
C16 C17 H14 120.0
C18 C17 H14 120.0
C17 C18 C19 119.56(14)
C17 C18 H13 120.2
C19 C18 H13 120.2
C20 C19 C18 120.17(13)
C20 C19 H11 119.9
C18 C19 H11 119.9
C19 C20 C15 120.91(13)
C19 C20 H12 119.5
C15 C20 H12 119.5
C4 C21 C22 117.79(12)
C4 C21 C14 119.38(12)
C22 C21 C14 122.73(12)
C24 C22 C21 118.95(14)
C24 C22 C23 120.60(13)
C21 C22 C23 120.40(13)
C22 C23 H16 109.5
C22 C23 H18 109.5
H16 C23 H18 109.5
C22 C23 H17 109.5
H16 C23 H17 109.5
H18 C23 H17 109.5
C2 C24 C22 122.23(14)
C2 C24 H19 118.9
C22 C24 H19 118.9

loop_
_geom_bond_atom_site_label_1
_geom_bond_atom_site_label_2
_geom_bond_distance
O1 C5 1.3571(16)
O1 C4 1.4104(17)
O2 C5 1.2012(17)
O3 C7 1.2290(16)
N1 C7 1.3543(17)
N1 C6 1.4461(16)
N1 H5 0.8800
C1 C2 1.510(2)
C1 H1 0.9800
C1 H3 0.9800
C1 H21 0.9800
C2 C3 1.390(2)
C2 C24 1.392(2)
C3 C4 1.3837(19)
C3 H4 0.9500
C4 C21 1.3829(19)
C5 C6 1.5086(18)
C6 C14 1.5500(18)
C6 H10 1.0000
C7 C8 1.4974(18)
C8 C9 1.3952(18)
C8 C12 1.3967(19)
C9 C10 1.386(2)
C9 H6 0.9500
C10 C11 1.387(2)
C10 H7 0.9500
C11 C13 1.386(2)
C11 H2 0.9500
C12 C13 1.3853(19)
C12 H9 0.9500
C13 H8 0.9500
C14 C21 1.5081(18)
C14 C15 1.5229(18)
C14 H20 1.0000
C15 C20 1.3915(19)
C15 C16 1.3953(19)
C16 C17 1.384(2)
C16 H15 0.9500
C17 C18 1.385(2)
C17 H14 0.9500
C18 C19 1.387(2)
C18 H13 0.9500
C19 C20 1.386(2)
C19 H11 0.9500
C20 H12 0.9500
C21 C22 1.406(2)
C22 C24 1.394(2)
C22 C23 1.510(2)
C23 H16 0.9800
C23 H18 0.9800
C23 H17 0.9800
C24 H19 0.9500
